data_4508093
loop_
_publ_author_name
'Bhattacharya, Suman'
'Saha, Binoy K.'

_publ_section_title
;
 Interaction Dependence and Similarity in Thermal Expansion of a Dimorphic
 1D Hydrogen-Bonded Organic Complex
;
_journal_issue 8
_journal_name_full 'Crystal Growth &amp; Design'
_journal_page_first 3299
_journal_paper_doi 10.1021/cg4009174
_journal_volume 13
_journal_year 2013
_chemical_formula_moiety 'C8 H8 O8, 2(C12 H10 N2)'
_chemical_formula_sum 'C32 H28 N4 O8'
_chemical_formula_weight 596.58
_chemical_name_systematic
;
cyclobutane-1,2,3,4-tetracarboxylic acid,
(E)-1,2-di(pyridin-4-yl)ethene complex polymorph I
;
_space_group_crystal_system monoclinic
_space_group_IT_number 14
_space_group_name_Hall '-P 2ybc'
_space_group_name_H-M_alt 'P 1 21/c 1'
_symmetry_space_group_name_Hall '-P 2ybc'
_symmetry_space_group_name_H-M 'P 1 21/c 1'
_atom_sites_solution_hydrogens geom
_atom_sites_solution_primary direct
_atom_sites_solution_secondary difmap
_audit_creation_date 2013-04-18
_audit_creation_method
;
  Olex2 1.2
  (compiled Apr  9 2013 14:06:00, GUI svn.r4458)
;
_cell_angle_alpha 90.00
_cell_angle_beta 94.401(4)
_cell_angle_gamma 90.00
_cell_formula_units_Z 2
_cell_length_a 6.9338(3)
_cell_length_b 10.8248(4)
_cell_length_c 18.2357(7)
_cell_measurement_reflns_used 2064
_cell_measurement_temperature 192(2)
_cell_measurement_theta_max 28.8700
_cell_measurement_theta_min 3.7410
_cell_volume 1364.68(9)
_computing_cell_refinement
;
CrysAlisPro, Agilent Technologies,
Version 1.171.36.24 (release 03-12-2012 CrysAlis171 .NET)
(compiled Dec  3 2012,18:21:49)
;
_computing_data_collection
;
CrysAlisPro, Agilent Technologies,
Version 1.171.36.24 (release 03-12-2012 CrysAlis171 .NET)
(compiled Dec  3 2012,18:21:49)
;
_computing_data_reduction
;
CrysAlisPro, Agilent Technologies,
Version 1.171.36.24 (release 03-12-2012 CrysAlis171 .NET)
(compiled Dec  3 2012,18:21:49)
;
_computing_molecular_graphics
;
O. V. Dolomanov, L. J. Bourhis, R. J. Gildea, J. A. K. Howard and H. Puschmann,
OLEX2: a complete structure solution, refinement and analysis program.
J. Appl. Cryst. (2009). 42, 339-341.
;
_computing_publication_material
;
O. V. Dolomanov, L. J. Bourhis, R. J. Gildea, J. A. K. Howard and H. Puschmann,
OLEX2: a complete structure solution, refinement and analysis program.
J. Appl. Cryst. (2009). 42, 339-341.
;
_computing_structure_refinement
;
SHELXL, G.M. Sheldrick, Acta Cryst.
(2008). A64, 112-122
;
_computing_structure_solution
;
SHELXS, G.M. Sheldrick, Acta Cryst.
(2008). A64, 112-122
;
_diffrn_ambient_temperature 192(2)
_diffrn_detector_area_resol_mean 15.9821
_diffrn_measured_fraction_theta_full 0.9878
_diffrn_measured_fraction_theta_max 0.8507
_diffrn_measurement_details
;
  1 omega   -6.00   24.00   1.0000    7.0000
omega____ theta____ kappa____ phi______ frames
    -      -17.4178  -99.0000    0.0000 30

  2 omega  -86.00   -1.00   1.0000    7.0000
omega____ theta____ kappa____ phi______ frames
    -      -17.4178  -57.0000   60.0000 85

  3 omega  -85.00    4.00   1.0000    7.0000
omega____ theta____ kappa____ phi______ frames
    -      -17.4178  -57.0000  150.0000 89

  4 omega  -43.00   17.00   1.0000    7.0000
omega____ theta____ kappa____ phi______ frames
    -      -17.4178   37.0000 -180.0000 60
;
_diffrn_measurement_device_type 'Xcalibur, Eos'
_diffrn_measurement_method '\w scans'
_diffrn_orient_matrix_UB_11 -0.0054625000
_diffrn_orient_matrix_UB_12 -0.0058161000
_diffrn_orient_matrix_UB_13 0.0385299000
_diffrn_orient_matrix_UB_21 -0.1023938000
_diffrn_orient_matrix_UB_22 0.0027387000
_diffrn_orient_matrix_UB_23 -0.0049208000
_diffrn_orient_matrix_UB_31 -0.0038434000
_diffrn_orient_matrix_UB_32 -0.0651931000
_diffrn_orient_matrix_UB_33 -0.0036716000
_diffrn_radiation_monochromator graphite
_diffrn_radiation_type 'Mo K\a'
_diffrn_radiation_wavelength 0.7107
_diffrn_reflns_av_R_equivalents 0.0232
_diffrn_reflns_av_unetI/netI 0.0344
_diffrn_reflns_limit_h_max 9
_diffrn_reflns_limit_h_min -8
_diffrn_reflns_limit_k_max 14
_diffrn_reflns_limit_k_min -12
_diffrn_reflns_limit_l_max 24
_diffrn_reflns_limit_l_min -21
_diffrn_reflns_number 6978
_diffrn_reflns_theta_full 25.00
_diffrn_reflns_theta_max 29.22
_diffrn_reflns_theta_min 3.74
_diffrn_source 'Enhance (Mo) X-ray Source'
_exptl_absorpt_coefficient_mu 0.106
_exptl_absorpt_correction_T_max 1.00000
_exptl_absorpt_correction_T_min 0.98746
_exptl_absorpt_correction_type multi-scan
_exptl_absorpt_process_details
;
CrysAlisPro, Agilent Technologies,
Version 1.171.36.24 (release 03-12-2012 CrysAlis171 .NET)
(compiled Dec  3 2012,18:21:49)
Empirical absorption correction using spherical harmonics,
 implemented in SCALE3 ABSPACK scaling algorithm.
;
_exptl_crystal_colour colourless
_exptl_crystal_colour_primary colourless
_exptl_crystal_density_diffrn 1.452
_exptl_crystal_density_method 'not measured'
_exptl_crystal_description plate
_exptl_crystal_F_000 624
_exptl_crystal_size_max 0.44
_exptl_crystal_size_mid 0.4
_exptl_crystal_size_min 0.18
_refine_diff_density_max 0.284
_refine_diff_density_min -0.175
_refine_diff_density_rms 0.041
_refine_ls_extinction_method none
_refine_ls_goodness_of_fit_ref 1.017
_refine_ls_hydrogen_treatment mixed
_refine_ls_matrix_type full
_refine_ls_number_parameters 207
_refine_ls_number_reflns 3157
_refine_ls_number_restraints 2
_refine_ls_restrained_S_all 1.021
_refine_ls_R_factor_all 0.0574
_refine_ls_R_factor_gt 0.0400
_refine_ls_shift/su_max 0.000
_refine_ls_shift/su_mean 0.000
_refine_ls_structure_factor_coef Fsqd
_refine_ls_weighting_details 'calc w=1/[\s^2^(Fo^2^)+(0.0444P)^2^+0.3411P] where P=(Fo^2^+2Fc^2^)/3'
_refine_ls_weighting_scheme calc
_refine_ls_wR_factor_gt 0.0926
_refine_ls_wR_factor_ref 0.1028
_reflns_number_gt 2453
_reflns_number_total 3157
_reflns_threshold_expression >2sigma(I)
_cod_data_source_file cg4009174_si_002.cif
_cod_data_source_block P21-192
_cod_original_cell_volume 1364.69(9)
_cod_database_code 4508093

loop_
_space_group_symop_id
_space_group_symop_operation_xyz
1 'x, y, z'
2 '-x, y+1/2, -z+1/2'
3 '-x, -y, -z'
4 'x, -y-1/2, z-1/2'

loop_
_atom_site_label
_atom_site_type_symbol
_atom_site_fract_x
_atom_site_fract_y
_atom_site_fract_z
_atom_site_U_iso_or_equiv
_atom_site_adp_type
_atom_site_occupancy
_atom_site_symmetry_multiplicity
_atom_site_calc_flag
_atom_site_refinement_flags
O1 O 0.45403(17) 0.36184(9) 0.35854(6) 0.0363(3) Uani 1 1 d .
O4 O 0.29571(16) 0.74234(9) 0.40795(6) 0.0323(3) Uani 1 1 d D
O3 O 0.13013(15) 0.57117(10) 0.42963(6) 0.0389(3) Uani 1 1 d .
O2 O 0.54664(17) 0.54976(9) 0.32607(6) 0.0345(3) Uani 1 1 d D
C4 C 0.52088(19) 0.46259(12) 0.37412(7) 0.0237(3) Uani 1 1 d .
C3 C 0.58503(19) 0.50119(12) 0.45201(7) 0.0217(3) Uani 1 1 d .
H3 H 0.7222 0.5305 0.4559 0.026 Uiso 1 1 calc R
C1 C 0.2731(2) 0.63468(12) 0.43991(7) 0.0238(3) Uani 1 1 d .
C2 C 0.44864(19) 0.59562(12) 0.48883(7) 0.0218(3) Uani 1 1 d .
H2A H 0.5222 0.6685 0.5099 0.026 Uiso 1 1 calc R
N1 N 0.58508(17) 0.98656(11) 0.30540(6) 0.0278(3) Uani 1 1 d .
N2 N 1.10574(17) 0.75810(11) 0.77647(6) 0.0275(3) Uani 1 1 d .
C7 C 0.73778(18) 0.93388(13) 0.44804(7) 0.0230(3) Uani 1 1 d .
C8 C 0.6562(2) 1.04805(13) 0.42982(8) 0.0257(3) Uani 1 1 d .
H8 H 0.6513 1.1103 0.4663 0.031 Uiso 1 1 calc R
C5 C 0.6649(2) 0.87639(14) 0.32214(8) 0.0307(3) Uani 1 1 d .
H5 H 0.6680 0.8161 0.2844 0.037 Uiso 1 1 calc R
C14 C 1.1300(2) 0.67386(13) 0.72476(8) 0.0298(3) Uani 1 1 d .
H14 H 1.2032 0.6020 0.7381 0.036 Uiso 1 1 calc R
C6 C 0.7428(2) 0.84656(13) 0.39200(8) 0.0283(3) Uani 1 1 d .
H6 H 0.7991 0.7676 0.4017 0.034 Uiso 1 1 calc R
C12 C 0.95340(19) 0.79105(12) 0.63066(7) 0.0233(3) Uani 1 1 d .
C13 C 1.0541(2) 0.68533(13) 0.65266(8) 0.0286(3) Uani 1 1 d .
H13 H 1.0711 0.6209 0.6184 0.034 Uiso 1 1 calc R
C9 C 0.5822(2) 1.07110(13) 0.35875(8) 0.0274(3) Uani 1 1 d .
H9 H 0.5273 1.1498 0.3473 0.033 Uiso 1 1 calc R
C11 C 0.88076(19) 0.80661(13) 0.55348(7) 0.0256(3) Uani 1 1 d .
H11 H 0.8832 0.7367 0.5221 0.031 Uiso 1 1 calc R
C16 C 0.9289(2) 0.87913(15) 0.68481(8) 0.0349(4) Uani 1 1 d .
H16 H 0.8595 0.9530 0.6729 0.042 Uiso 1 1 calc R
C10 C 0.81179(19) 0.91204(13) 0.52455(7) 0.0256(3) Uani 1 1 d .
H10 H 0.8103 0.9807 0.5570 0.031 Uiso 1 1 calc R
C15 C 1.0056(2) 0.85890(15) 0.75588(8) 0.0352(4) Uani 1 1 d .
H15 H 0.9860 0.9200 0.7920 0.042 Uiso 1 1 calc R
H4 H 0.215(3) 0.7449(18) 0.3670(10) 0.062(6) Uiso 1 1 d D
H2 H 0.498(3) 0.525(2) 0.2806(8) 0.077(7) Uiso 1 1 d D

loop_
_atom_site_aniso_label
_atom_site_aniso_U_11
_atom_site_aniso_U_22
_atom_site_aniso_U_33
_atom_site_aniso_U_23
_atom_site_aniso_U_13
_atom_site_aniso_U_12
O1 0.0553(7) 0.0312(6) 0.0213(5) -0.0045(4) -0.0038(5) -0.0089(5)
O4 0.0437(6) 0.0275(5) 0.0236(5) 0.0031(4) -0.0105(4) -0.0015(4)
O3 0.0334(6) 0.0464(7) 0.0349(6) 0.0097(5) -0.0110(5) -0.0103(5)
O2 0.0559(7) 0.0311(5) 0.0155(5) 0.0007(4) -0.0034(4) -0.0060(5)
C4 0.0271(7) 0.0272(7) 0.0166(6) -0.0008(5) 0.0002(5) 0.0033(6)
C3 0.0251(7) 0.0237(6) 0.0158(6) -0.0013(5) -0.0021(5) -0.0022(5)
C1 0.0302(7) 0.0254(7) 0.0154(6) -0.0022(5) -0.0012(5) 0.0017(6)
C2 0.0272(7) 0.0213(6) 0.0160(6) -0.0018(5) -0.0035(5) -0.0018(5)
N1 0.0325(7) 0.0324(6) 0.0178(6) 0.0015(5) -0.0025(5) -0.0011(5)
N2 0.0313(7) 0.0303(6) 0.0202(6) 0.0006(5) -0.0036(5) -0.0016(5)
C7 0.0209(6) 0.0295(7) 0.0185(6) -0.0006(5) 0.0003(5) -0.0044(5)
C8 0.0285(7) 0.0279(7) 0.0205(7) -0.0033(6) 0.0001(5) -0.0022(6)
C5 0.0394(8) 0.0326(8) 0.0194(7) -0.0047(6) -0.0015(6) 0.0014(6)
C14 0.0367(8) 0.0251(7) 0.0267(8) 0.0029(6) -0.0025(6) 0.0002(6)
C6 0.0341(8) 0.0275(7) 0.0229(7) -0.0009(6) -0.0013(6) 0.0026(6)
C12 0.0210(7) 0.0297(7) 0.0187(6) -0.0005(5) -0.0011(5) -0.0045(5)
C13 0.0356(8) 0.0264(7) 0.0235(7) -0.0037(6) 0.0001(6) -0.0013(6)
C9 0.0292(7) 0.0271(7) 0.0254(7) 0.0012(6) -0.0011(5) -0.0006(6)
C11 0.0254(7) 0.0313(7) 0.0195(7) -0.0039(6) -0.0018(5) -0.0022(6)
C16 0.0417(9) 0.0367(8) 0.0249(8) -0.0039(6) -0.0078(6) 0.0130(7)
C10 0.0258(7) 0.0317(7) 0.0189(7) -0.0036(6) -0.0015(5) -0.0029(6)
C15 0.0445(9) 0.0380(8) 0.0217(7) -0.0078(6) -0.0058(6) 0.0097(7)

loop_
_atom_type_symbol
_atom_type_description
_atom_type_scat_dispersion_real
_atom_type_scat_dispersion_imag
_atom_type_scat_source
C C 0.0033 0.0016 'International Tables Vol C Tables 4.2.6.8 and 6.1.1.4'
H H 0.0000 0.0000 'International Tables Vol C Tables 4.2.6.8 and 6.1.1.4'
N N 0.0061 0.0033 'International Tables Vol C Tables 4.2.6.8 and 6.1.1.4'
O O 0.0106 0.0060 'International Tables Vol C Tables 4.2.6.8 and 6.1.1.4'

loop_
_geom_angle_atom_site_label_1
_geom_angle_atom_site_label_2
_geom_angle_atom_site_label_3
_geom_angle
_geom_angle_site_symmetry_1
_geom_angle_site_symmetry_3
C1 O4 H4 107.9(13) . .
C4 O2 H2 110.1(14) . .
O1 C4 O2 124.19(12) . .
O1 C4 C3 123.26(12) . .
O2 C4 C3 112.56(11) . .
C4 C3 H3 111.3 . .
C4 C3 C2 115.83(10) . .
C4 C3 C2 114.92(11) . 3_666
C2 C3 H3 111.3 3_666 .
C2 C3 H3 111.3 . .
C2 C3 C2 90.84(10) 3_666 .
O4 C1 C2 112.96(11) . .
O3 C1 O4 123.95(12) . .
O3 C1 C2 123.05(12) . .
C3 C2 C3 89.16(10) 3_666 .
C3 C2 H2A 111.7 . .
C3 C2 H2A 111.7 3_666 .
C1 C2 C3 114.31(10) . .
C1 C2 C3 116.51(11) . 3_666
C1 C2 H2A 111.7 . .
C9 N1 C5 118.19(12) . .
C14 N2 C15 116.92(12) . .
C8 C7 C6 117.42(12) . .
C8 C7 C10 118.48(12) . .
C6 C7 C10 124.10(13) . .
C7 C8 H8 120.0 . .
C9 C8 C7 120.06(13) . .
C9 C8 H8 120.0 . .
N1 C5 H5 118.6 . .
N1 C5 C6 122.87(13) . .
C6 C5 H5 118.6 . .
N2 C14 H14 118.2 . .
N2 C14 C13 123.50(13) . .
C13 C14 H14 118.2 . .
C7 C6 H6 120.4 . .
C5 C6 C7 119.12(13) . .
C5 C6 H6 120.4 . .
C13 C12 C11 120.09(13) . .
C13 C12 C16 116.55(12) . .
C16 C12 C11 123.36(13) . .
C14 C13 C12 119.75(13) . .
C14 C13 H13 120.1 . .
C12 C13 H13 120.1 . .
N1 C9 C8 122.32(13) . .
N1 C9 H9 118.8 . .
C8 C9 H9 118.8 . .
C12 C11 H11 117.8 . .
C10 C11 C12 124.41(13) . .
C10 C11 H11 117.8 . .
C12 C16 H16 120.1 . .
C15 C16 C12 119.88(14) . .
C15 C16 H16 120.1 . .
C7 C10 H10 116.4 . .
C11 C10 C7 127.13(13) . .
C11 C10 H10 116.4 . .
N2 C15 C16 123.35(14) . .
N2 C15 H15 118.3 . .
C16 C15 H15 118.3 . .

loop_
_geom_bond_atom_site_label_1
_geom_bond_atom_site_label_2
_geom_bond_distance
_geom_bond_site_symmetry_2
O1 C4 1.2103(16) .
O4 C1 1.3177(16) .
O4 H4 0.898(15) .
O3 C1 1.2089(17) .
O2 C4 1.3092(16) .
O2 H2 0.909(13) .
C4 C3 1.5143(17) .
C3 H3 1.0000 .
C3 C2 1.5346(18) 3_666
C3 C2 1.5771(19) .
C1 C2 1.5134(17) .
C2 C3 1.5346(18) 3_666
C2 H2A 1.0000 .
N1 C5 1.3400(18) .
N1 C9 1.3368(18) .
N2 C14 1.3317(19) .
N2 C15 1.3318(19) .
C7 C8 1.3888(19) .
C7 C6 1.3945(19) .
C7 C10 1.4683(17) .
C8 H8 0.9500 .
C8 C9 1.3795(18) .
C5 H5 0.9500 .
C5 C6 1.3834(19) .
C14 H14 0.9500 .
C14 C13 1.3836(19) .
C6 H6 0.9500 .
C12 C13 1.3839(19) .
C12 C11 1.4676(18) .
C12 C16 1.392(2) .
C13 H13 0.9500 .
C9 H9 0.9500 .
C11 H11 0.9500 .
C11 C10 1.331(2) .
C16 H16 0.9500 .
C16 C15 1.380(2) .
C10 H10 0.9500 .
C15 H15 0.9500 .

loop_
_geom_torsion_atom_site_label_1
_geom_torsion_atom_site_label_2
_geom_torsion_atom_site_label_3
_geom_torsion_atom_site_label_4
_geom_torsion
_geom_torsion_site_symmetry_1
_geom_torsion_site_symmetry_4
O1 C4 C3 C2 -2.43(19) . 3_666
O1 C4 C3 C2 -106.49(16) . .
O4 C1 C2 C3 159.23(11) . 3_666
O4 C1 C2 C3 -98.81(13) . .
O3 C1 C2 C3 -23.13(19) . 3_666
O3 C1 C2 C3 78.83(18) . .
O2 C4 C3 C2 73.78(15) . .
O2 C4 C3 C2 177.84(11) . 3_666
C4 C3 C2 C3 118.38(13) . 3_666
C4 C3 C2 C1 -0.51(17) . .
C2 C3 C2 C3 0.000(1) 3_666 3_666
C2 C3 C2 C1 -118.89(13) 3_666 .
N1 C5 C6 C7 0.5(2) . .
N2 C14 C13 C12 2.6(2) . .
C7 C8 C9 N1 0.2(2) . .
C8 C7 C6 C5 -1.0(2) . .
C8 C7 C10 C11 174.49(14) . .
C5 N1 C9 C8 -0.7(2) . .
C14 N2 C15 C16 -0.3(2) . .
C6 C7 C8 C9 0.7(2) . .
C6 C7 C10 C11 -5.1(2) . .
C12 C11 C10 C7 179.78(13) . .
C12 C16 C15 N2 0.6(3) . .
C13 C12 C11 C10 -168.23(14) . .
C13 C12 C16 C15 0.8(2) . .
C9 N1 C5 C6 0.4(2) . .
C11 C12 C13 C14 176.98(13) . .
C11 C12 C16 C15 -178.44(14) . .
C16 C12 C13 C14 -2.3(2) . .
C16 C12 C11 C10 11.0(2) . .
C10 C7 C8 C9 -178.90(12) . .
C10 C7 C6 C5 178.58(13) . .
C15 N2 C14 C13 -1.3(2) . .
